data_7130676
loop_
_publ_author_name
'Sharma, Deepti'
'Benny, Annabel'
'Gupta, Radhika'
'Jemmis, Eluvathingal D.'
'Venugopal, Ajay'

_publ_section_title
;
 Crystallographic evidence for a continuum and reversal of roles in
 primary-secondary interactions in antimony Lewis acids: applications in
 carbonyl activation.
;
_journal_issue 78
_journal_name_full 'Chemical communications (Cambridge, England)'
_journal_page_first 11009
_journal_page_last 11012
_journal_paper_doi 10.1039/d2cc04027a
_journal_volume 58
_journal_year 2022
_chemical_formula_moiety 'C16 Al F36 O4, C31 H33 N O Sb'
_chemical_formula_sum 'C47 H33 Al F36 N O5 Sb'
_chemical_formula_weight 1524.47
_space_group_crystal_system triclinic
_space_group_IT_number 2
_space_group_name_Hall '-P 1'
_space_group_name_H-M_alt 'P -1'
_atom_sites_solution_hydrogens geom
_audit_creation_method SHELXL-2018/3
_audit_update_record
;
2022-08-23 deposited with the CCDC.	2022-09-05 downloaded from the CCDC.
;
_cell_angle_alpha 97.575(3)
_cell_angle_beta 112.199(2)
_cell_angle_gamma 98.467(3)
_cell_formula_units_Z 2
_cell_length_a 13.7542(11)
_cell_length_b 14.4647(12)
_cell_length_c 15.6531(13)
_cell_measurement_reflns_used 9936
_cell_measurement_temperature 140(2)
_cell_measurement_theta_max 27.71
_cell_measurement_theta_min 2.41
_cell_volume 2791.5(4)
_computing_cell_refinement 'APEX3/SAINT (Bruker, 2016)'
_computing_data_collection 'APEX3 (Bruker, 2016)'
_computing_data_reduction 'SAINT/XPREP (Bruker, 2016)'
_computing_molecular_graphics 'ORTEP3- 2014.1(Farrugia, 1997) '
_computing_publication_material 'SHELXL-2018/3 (Sheldrick, 2018)'
_computing_structure_refinement 'SHELXL-2018/3 (Sheldrick, 2018)'
_computing_structure_solution 'SHELXT 2018/2 (Sheldrick, 2018)'
_diffrn_ambient_temperature 140(2)
_diffrn_detector_area_resol_mean 0
_diffrn_measured_fraction_theta_full 0.999
_diffrn_measured_fraction_theta_max 0.999
_diffrn_measurement_device_type 'Bruker KAPPA APEX-II CCD'
_diffrn_measurement_method '\f and \w scans'
_diffrn_radiation_type MoK\a
_diffrn_radiation_wavelength 0.71073
_diffrn_reflns_av_R_equivalents 0.0423
_diffrn_reflns_av_unetI/netI 0.0283
_diffrn_reflns_Laue_measured_fraction_full 0.999
_diffrn_reflns_Laue_measured_fraction_max 0.999
_diffrn_reflns_limit_h_max 16
_diffrn_reflns_limit_h_min -16
_diffrn_reflns_limit_k_max 17
_diffrn_reflns_limit_k_min -17
_diffrn_reflns_limit_l_max 18
_diffrn_reflns_limit_l_min -18
_diffrn_reflns_number 69803
_diffrn_reflns_point_group_measured_fraction_full 0.999
_diffrn_reflns_point_group_measured_fraction_max 0.999
_diffrn_reflns_theta_full 24.998
_diffrn_reflns_theta_max 24.998
_diffrn_reflns_theta_min 1.435
_diffrn_source 'sealed tube'
_exptl_absorpt_coefficient_mu 0.677
_exptl_absorpt_correction_T_max 0.975
_exptl_absorpt_correction_T_min 0.951
_exptl_absorpt_correction_type multi-scan
_exptl_absorpt_process_details 'SADABS (Bruker, 2016)'
_exptl_crystal_colour yellow
_exptl_crystal_density_diffrn 1.814
_exptl_crystal_density_meas 1.814
_exptl_crystal_density_method NONE
_exptl_crystal_description block
_exptl_crystal_F_000 1500
_exptl_crystal_size_max 0.075
_exptl_crystal_size_mid 0.045
_exptl_crystal_size_min 0.038
_refine_diff_density_max 0.567
_refine_diff_density_min -0.512
_refine_diff_density_rms 0.059
_refine_ls_extinction_method none
_refine_ls_goodness_of_fit_ref 1.031
_refine_ls_hydrogen_treatment constr
_refine_ls_matrix_type full
_refine_ls_number_parameters 1024
_refine_ls_number_reflns 9825
_refine_ls_number_restraints 82
_refine_ls_restrained_S_all 1.037
_refine_ls_R_factor_all 0.0397
_refine_ls_R_factor_gt 0.0312
_refine_ls_shift/su_max 0.001
_refine_ls_shift/su_mean 0.000
_refine_ls_structure_factor_coef Fsqd
_refine_ls_weighting_details 'w=1/[\s^2^(Fo^2^)+(0.0273P)^2^+3.3394P] where P=(Fo^2^+2Fc^2^)/3'
_refine_ls_weighting_scheme calc
_refine_ls_wR_factor_gt 0.0693
_refine_ls_wR_factor_ref 0.0747
_reflns_Friedel_coverage 0.000
_reflns_number_gt 8555
_reflns_number_total 9825
_reflns_threshold_expression 'I > 2\s(I)'
_cod_data_source_file d2cc04027a2.cif
_cod_data_source_block 4A
_cod_depositor_comments 'Adding full bibliography for 7130672--7130679.cif.'
_cod_database_code 7130676
_shelx_shelxl_version_number 2018/3
_shelx_space_group_comment
;
The symmetry employed for this shelxl refinement is uniquely defined
by the following loop, which should always be used as a source of
symmetry information in preference to the above space-group names.
They are only intended as comments.
;
_shelx_estimated_absorpt_t_min 0.951
_shelx_estimated_absorpt_t_max 0.975

loop_
_space_group_symop_operation_xyz
'x, y, z'
'-x, -y, -z'

loop_
_atom_site_label
_atom_site_type_symbol
_atom_site_fract_x
_atom_site_fract_y
_atom_site_fract_z
_atom_site_U_iso_or_equiv
_atom_site_adp_type
_atom_site_occupancy
_atom_site_site_symmetry_order
_atom_site_calc_flag
_atom_site_refinement_flags_posn
_atom_site_refinement_flags_adp
_atom_site_refinement_flags_occupancy
_atom_site_disorder_assembly
_atom_site_disorder_group
C10 C 0.3798(2) 0.2788(2) 0.8241(2) 0.0333(6) Uani 1 1 d . . . . .
C2 C 0.4417(2) 0.3439(2) 0.9083(2) 0.0432(8) Uani 1 1 d . . . . .
H2 H 0.408426 0.380224 0.939933 0.052 Uiso 1 1 calc R U . . .
C3 C 0.5529(3) 0.3551(3) 0.9454(3) 0.0601(11) Uani 1 1 d . . . . .
H3 H 0.596119 0.399245 1.002871 0.072 Uiso 1 1 calc R U . . .
C4 C 0.6004(3) 0.3024(3) 0.8994(3) 0.0664(12) Uani 1 1 d . . . . .
H4 H 0.676513 0.311010 0.925159 0.080 Uiso 1 1 calc R U . . .
C5 C 0.5399(3) 0.2378(3) 0.8169(3) 0.0550(10) Uani 1 1 d . . . . .
H5 H 0.573980 0.201512 0.786204 0.066 Uiso 1 1 calc R U . . .
C6 C 0.4283(2) 0.2254(2) 0.7780(2) 0.0388(7) Uani 1 1 d . . . . .
C7 C 0.3582(2) 0.1572(2) 0.6874(2) 0.0405(7) Uani 1 1 d . . . . .
H7A H 0.344586 0.190928 0.634287 0.049 Uiso 1 1 calc R U . . .
H7B H 0.394745 0.105436 0.676999 0.049 Uiso 1 1 calc R U . . .
C8 C 0.1736(3) 0.0687(2) 0.5958(2) 0.0456(8) Uani 1 1 d . . . . .
H8A H 0.158125 0.116216 0.556093 0.068 Uiso 1 1 calc R U . . .
H8B H 0.107404 0.038524 0.600117 0.068 Uiso 1 1 calc R U . . .
H8C H 0.201502 0.019889 0.567935 0.068 Uiso 1 1 calc R U . . .
C9 C 0.2707(3) 0.0451(2) 0.7528(2) 0.0411(7) Uani 1 1 d . . . . .
H9A H 0.203425 0.022056 0.758992 0.062 Uiso 1 1 calc R U . . .
H9B H 0.326923 0.075447 0.815205 0.062 Uiso 1 1 calc R U . . .
H9C H 0.292437 -0.008751 0.725337 0.062 Uiso 1 1 calc R U . . .
C1 C 0.1538(2) 0.4449(2) 0.84613(18) 0.0311(6) Uani 1 1 d . . . . .
C11 C 0.0561(2) 0.38694(19) 0.8471(2) 0.0314(6) Uani 1 1 d . . . . .
C12 C 0.0668(2) 0.3141(2) 0.89802(19) 0.0342(6) Uani 1 1 d . . . . .
H12 H 0.136373 0.304857 0.934263 0.041 Uiso 1 1 calc R U . . .
C13 C -0.0229(3) 0.2553(2) 0.8961(2) 0.0427(7) Uani 1 1 d . . . . .
H13 H -0.015314 0.206649 0.931948 0.051 Uiso 1 1 calc R U . . .
C14 C -0.1235(3) 0.2677(2) 0.8419(3) 0.0538(9) Uani 1 1 d . . . . .
H14 H -0.185487 0.226242 0.839142 0.065 Uiso 1 1 calc R U . . .
C15 C -0.1352(3) 0.3393(2) 0.7918(3) 0.0567(10) Uani 1 1 d . . . . .
H15 H -0.205165 0.347307 0.754865 0.068 Uiso 1 1 calc R U . . .
C16 C -0.0459(2) 0.4001(2) 0.7946(2) 0.0445(8) Uani 1 1 d . . . . .
H16 H -0.054277 0.450379 0.760830 0.053 Uiso 1 1 calc R U . . .
C17 C 0.1653(2) 0.5487(2) 0.84931(19) 0.0334(6) Uani 1 1 d . . . . .
C18 C 0.1133(2) 0.6028(2) 0.8908(2) 0.0416(7) Uani 1 1 d . . . . .
H18 H 0.067303 0.573196 0.916445 0.050 Uiso 1 1 calc R U . . .
C19 C 0.1293(3) 0.7007(2) 0.8945(2) 0.0503(9) Uani 1 1 d . . . . .
H19 H 0.094245 0.738194 0.923055 0.060 Uiso 1 1 calc R U . . .
C20 C 0.1953(3) 0.7433(2) 0.8571(3) 0.0555(10) Uani 1 1 d . . . . .
H20 H 0.205823 0.810250 0.859988 0.067 Uiso 1 1 calc R U . . .
C21 C 0.2463(3) 0.6897(2) 0.8155(2) 0.0516(9) Uani 1 1 d . . . . .
H21 H 0.291212 0.719580 0.788986 0.062 Uiso 1 1 calc R U . . .
C22 C 0.2326(2) 0.5932(2) 0.8122(2) 0.0402(7) Uani 1 1 d . . . . .
H22 H 0.269090 0.556630 0.784557 0.048 Uiso 1 1 calc R U . . .
C23 C 0.1571(2) 0.30326(18) 0.63947(18) 0.0262(6) Uani 1 1 d . . . . .
C24 C 0.0452(2) 0.2752(2) 0.58232(19) 0.0314(6) Uani 1 1 d . . . . .
C25 C 0.0021(2) 0.3151(2) 0.5035(2) 0.0368(7) Uani 1 1 d . . . . .
H25 H -0.072675 0.295436 0.465019 0.044 Uiso 1 1 calc R U . . .
C26 C 0.0639(2) 0.3819(2) 0.47943(19) 0.0359(7) Uani 1 1 d . . . . .
C27 C 0.1722(2) 0.4097(2) 0.53678(19) 0.0330(6) Uani 1 1 d . . . . .
H27 H 0.215708 0.456109 0.521208 0.040 Uiso 1 1 calc R U . . .
C28 C 0.2204(2) 0.37268(19) 0.61664(18) 0.0287(6) Uani 1 1 d . . . . .
C29 C -0.0310(2) 0.2040(2) 0.6033(2) 0.0435(8) Uani 1 1 d . . . . .
H29A H -0.103520 0.192957 0.553478 0.065 Uiso 1 1 calc R U . . .
H29B H -0.032067 0.229451 0.664048 0.065 Uiso 1 1 calc R U . . .
H29C H -0.006747 0.143654 0.605821 0.065 Uiso 1 1 calc R U . . .
C30 C 0.0153(3) 0.4242(3) 0.3939(2) 0.0517(9) Uani 1 1 d . . . . .
H30A H 0.003271 0.378398 0.337006 0.078 Uiso 1 1 calc R U . . .
H30B H 0.064430 0.483066 0.398917 0.078 Uiso 1 1 calc R U . . .
H30C H -0.053428 0.438708 0.390171 0.078 Uiso 1 1 calc R U . . .
C31 C 0.3391(2) 0.4106(2) 0.6729(2) 0.0381(7) Uani 1 1 d . . . . .
H31A H 0.378140 0.361160 0.664247 0.057 Uiso 1 1 calc R U . . .
H31B H 0.353455 0.428553 0.739799 0.057 Uiso 1 1 calc R U . . .
H31C H 0.362975 0.466746 0.651254 0.057 Uiso 1 1 calc R U . . .
C32 C 0.8434(2) 0.9103(2) 0.7138(2) 0.0316(6) Uani 1 1 d . . . . .
C33 C 0.9307(3) 0.9606(2) 0.8127(2) 0.0514(9) Uani 1 1 d . . . . .
C34 C 0.7849(2) 0.9846(2) 0.6648(2) 0.0415(7) Uani 1 1 d . . . . .
C35 C 0.8986(2) 0.8647(2) 0.6545(2) 0.0392(7) Uani 1 1 d . . . . .
C36 C 0.6940(2) 0.61354(18) 0.7619(2) 0.0291(6) Uani 1 1 d . . . . .
C37 C 0.6493(3) 0.5564(2) 0.8218(2) 0.0472(8) Uani 1 1 d . . . . .
C38 C 0.8173(3) 0.6449(2) 0.8160(2) 0.0431(8) Uani 1 1 d . . . . .
C39 C 0.6666(3) 0.5506(2) 0.6659(2) 0.0496(8) Uani 1 1 d . . . . .
C40 C 0.4549(2) 0.78561(19) 0.56325(18) 0.0270(6) Uani 1 1 d D . . . .
C43 C 0.3858(2) 0.6933(2) 0.5676(2) 0.0409(7) Uani 1 1 d . . . . .
C44 C 0.6342(2) 0.90842(19) 0.89813(18) 0.0317(6) Uani 1 1 d D . . . .
Al1 Al 0.65521(6) 0.80381(5) 0.73263(5) 0.01879(15) Uani 1 1 d . . . . .
F1 F 1.01617(16) 1.01199(16) 0.80708(14) 0.0703(6) Uani 1 1 d . . . . .
F2 F 0.96401(19) 0.89795(16) 0.86484(14) 0.0716(6) Uani 1 1 d . . . . .
F3 F 0.8914(2) 1.01973(15) 0.85708(15) 0.0741(7) Uani 1 1 d . . . . .
F4 F 0.97116(14) 0.81948(15) 0.70388(14) 0.0566(5) Uani 1 1 d . . . . .
F5 F 0.95048(14) 0.93040(14) 0.62404(13) 0.0536(5) Uani 1 1 d . . . . .
F6 F 0.82854(15) 0.80247(13) 0.57924(13) 0.0514(5) Uani 1 1 d . . . . .
F7 F 0.85171(16) 1.06600(13) 0.67639(15) 0.0588(5) Uani 1 1 d . . . . .
F8 F 0.73142(15) 0.95056(14) 0.57289(13) 0.0545(5) Uani 1 1 d . . . . .
F9 F 0.71396(16) 1.00515(13) 0.69850(16) 0.0581(5) Uani 1 1 d . . . . .
F10 F 0.86410(14) 0.66589(14) 0.75730(15) 0.0523(5) Uani 1 1 d . . . . .
F11 F 0.84338(15) 0.72129(13) 0.88283(13) 0.0537(5) Uani 1 1 d . . . . .
F12 F 0.85952(15) 0.57637(14) 0.85756(15) 0.0617(6) Uani 1 1 d . . . . .
F13 F 0.73127(18) 0.48823(14) 0.67115(16) 0.0673(6) Uani 1 1 d . . . . .
F14 F 0.67874(17) 0.60276(16) 0.60547(13) 0.0639(6) Uani 1 1 d . . . . .
F15 F 0.56307(16) 0.49994(14) 0.62982(14) 0.0599(5) Uani 1 1 d . . . . .
F16 F 0.66422(18) 0.46674(14) 0.81196(18) 0.0724(7) Uani 1 1 d . . . . .
F17 F 0.69685(18) 0.59815(16) 0.91227(13) 0.0685(6) Uani 1 1 d . . . . .
F18 F 0.54474(15) 0.55058(13) 0.79329(14) 0.0546(5) Uani 1 1 d . . . . .
F25 F 0.28351(15) 0.67861(17) 0.50919(19) 0.0826(8) Uani 1 1 d . . . . .
F26 F 0.3918(2) 0.69321(16) 0.65249(15) 0.0777(7) Uani 1 1 d . . . . .
F27 F 0.41981(17) 0.61722(13) 0.54406(15) 0.0625(6) Uani 1 1 d . . . . .
N1 N 0.25426(19) 0.11575(16) 0.69078(16) 0.0327(5) Uani 1 1 d . . . . .
O1 O 0.22730(15) 0.40675(14) 0.84204(13) 0.0343(4) Uani 1 1 d . . . . .
O2 O 0.64676(16) 0.68859(13) 0.74857(17) 0.0413(5) Uani 1 1 d . . . . .
O3 O 0.77347(16) 0.83924(13) 0.72065(16) 0.0405(5) Uani 1 1 d . . . . .
Sb1 Sb 0.20870(2) 0.24172(2) 0.76379(2) 0.02664(6) Uani 1 1 d . . . . .
C41 C 0.4893(8) 0.7648(8) 0.4797(7) 0.041(3) Uani 0.581(3) 1 d D . P A 1
C42 C 0.3826(6) 0.8612(5) 0.5426(6) 0.0407(18) Uani 0.581(3) 1 d D . P A 1
C45 C 0.5983(4) 0.8290(3) 0.9415(3) 0.0327(12) Uani 0.581(3) 1 d D . P A 1
C46 C 0.5298(6) 0.9516(4) 0.8444(4) 0.0567(18) Uani 0.581(3) 1 d D . P A 1
C47 C 0.7221(7) 0.9888(5) 0.9732(4) 0.070(2) Uani 0.581(3) 1 d D . P A 1
O4 O 0.6756(4) 0.8772(4) 0.8359(4) 0.0242(11) Uani 0.581(3) 1 d . . P A 1
O5 O 0.5360(4) 0.8189(3) 0.6449(3) 0.0245(10) Uani 0.581(3) 1 d . . P A 1
F19 F 0.5715(3) 0.7249(3) 0.5054(3) 0.0478(9) Uani 0.581(3) 1 d D . P A 1
F20 F 0.5170(8) 0.8486(5) 0.4560(6) 0.0524(17) Uani 0.581(3) 1 d D . P A 1
F21 F 0.4111(3) 0.7102(3) 0.4020(2) 0.0435(9) Uani 0.581(3) 1 d D . P A 1
F22 F 0.3124(3) 0.8453(3) 0.4524(3) 0.0497(10) Uani 0.581(3) 1 d D . P A 1
F23 F 0.4410(4) 0.9468(4) 0.5646(3) 0.0572(13) Uani 0.581(3) 1 d D . P A 1
F24 F 0.3242(3) 0.8602(3) 0.5952(3) 0.0622(11) Uani 0.581(3) 1 d D . P A 1
F28 F 0.5398(9) 0.7524(6) 0.8782(7) 0.0437(19) Uani 0.581(3) 1 d D . P A 1
F29 F 0.6829(5) 0.8046(5) 1.0015(5) 0.0586(14) Uani 0.581(3) 1 d D . P A 1
F30 F 0.5426(7) 0.8544(7) 0.9921(5) 0.042(3) Uani 0.581(3) 1 d D . P A 1
F31 F 0.4449(3) 0.8799(3) 0.7981(3) 0.0612(11) Uani 0.581(3) 1 d D . P A 1
F32 F 0.5129(5) 1.0117(3) 0.9050(3) 0.0921(18) Uani 0.581(3) 1 d D . P A 1
F33 F 0.5493(4) 1.0009(3) 0.7840(3) 0.0604(12) Uani 0.581(3) 1 d D . P A 1
F34 F 0.7309(4) 1.0685(5) 0.9367(4) 0.0579(17) Uani 0.581(3) 1 d D . P A 1
F35 F 0.8145(4) 0.9636(3) 1.0020(2) 0.0674(13) Uani 0.581(3) 1 d D . P A 1
F36 F 0.7011(5) 1.0107(3) 1.0497(3) 0.0834(18) Uani 0.581(3) 1 d D . P A 1
C41' C 0.4562(10) 0.7764(11) 0.4630(9) 0.043(4) Uani 0.419(3) 1 d D . P A 2
C42' C 0.4157(8) 0.8755(7) 0.5877(8) 0.050(3) Uani 0.419(3) 1 d D . P A 2
C45' C 0.7356(6) 0.8889(8) 0.9778(5) 0.062(3) Uani 0.419(3) 1 d D . P A 2
C46' C 0.5328(6) 0.8523(5) 0.9066(6) 0.0438(19) Uani 0.419(3) 1 d D U P A 2
C47' C 0.6337(7) 1.0143(6) 0.9110(6) 0.055(2) Uani 0.419(3) 1 d D . P A 2
O5' O 0.5640(5) 0.7992(5) 0.6247(5) 0.0269(14) Uani 0.419(3) 1 d . . P A 2
O4' O 0.6285(5) 0.8763(6) 0.8125(5) 0.0287(16) Uani 0.419(3) 1 d . . P A 2
F19' F 0.5165(6) 0.7192(5) 0.4494(5) 0.0643(18) Uani 0.419(3) 1 d D . P A 2
F21' F 0.3562(5) 0.7437(5) 0.3977(4) 0.073(2) Uani 0.419(3) 1 d D . P A 2
F20' F 0.4922(13) 0.8634(9) 0.4535(12) 0.104(6) Uani 0.419(3) 1 d D . P A 2
F22' F 0.4851(6) 0.9554(5) 0.6077(6) 0.072(2) Uani 0.419(3) 1 d D . P A 2
F23' F 0.3914(5) 0.8716(4) 0.6619(4) 0.0706(17) Uani 0.419(3) 1 d D . P A 2
F24' F 0.3259(6) 0.8797(5) 0.5150(6) 0.074(2) Uani 0.419(3) 1 d D . P A 2
F28' F 0.8195(4) 0.9015(5) 0.9564(4) 0.0602(16) Uani 0.419(3) 1 d D . P A 2
F29' F 0.7612(4) 0.9404(5) 1.0609(3) 0.075(2) Uani 0.419(3) 1 d D . P A 2
F30' F 0.7175(7) 0.7955(7) 0.9857(7) 0.070(2) Uani 0.419(3) 1 d D . P A 2
F31' F 0.4468(4) 0.8885(4) 0.8639(4) 0.0658(16) Uani 0.419(3) 1 d D U P A 2
F32' F 0.5116(13) 0.7629(9) 0.8678(11) 0.061(4) Uani 0.419(3) 1 d D . P A 2
F33' F 0.5416(14) 0.8623(13) 0.9924(9) 0.086(6) Uani 0.419(3) 1 d D . P A 2
F34' F 0.6156(5) 1.0455(3) 0.9868(4) 0.0696(19) Uani 0.419(3) 1 d D . P A 2
F35' F 0.5697(6) 1.0363(4) 0.8418(5) 0.0754(19) Uani 0.419(3) 1 d D . P A 2
F36' F 0.7407(10) 1.0608(10) 0.9315(10) 0.179(9) Uani 0.419(3) 1 d D . P A 2

loop_
_atom_site_aniso_label
_atom_site_aniso_U_11
_atom_site_aniso_U_22
_atom_site_aniso_U_33
_atom_site_aniso_U_23
_atom_site_aniso_U_13
_atom_site_aniso_U_12
C10 0.0287(15) 0.0407(16) 0.0336(15) 0.0224(13) 0.0097(12) 0.0113(13)
C2 0.0389(17) 0.0462(18) 0.0379(17) 0.0210(14) 0.0055(14) 0.0061(14)
C3 0.0354(19) 0.065(2) 0.057(2) 0.0346(19) -0.0081(17) -0.0018(18)
C4 0.0264(18) 0.078(3) 0.094(3) 0.057(3) 0.010(2) 0.0135(19)
C5 0.0366(19) 0.064(2) 0.085(3) 0.048(2) 0.0310(19) 0.0247(17)
C6 0.0328(16) 0.0452(18) 0.0525(19) 0.0309(15) 0.0229(14) 0.0157(14)
C7 0.0458(18) 0.0457(18) 0.0522(19) 0.0239(15) 0.0355(16) 0.0200(15)
C8 0.061(2) 0.0434(18) 0.0353(17) 0.0047(14) 0.0233(16) 0.0127(16)
C9 0.057(2) 0.0352(16) 0.0484(19) 0.0211(14) 0.0323(16) 0.0189(15)
C1 0.0297(15) 0.0360(16) 0.0210(13) 0.0058(11) 0.0035(11) 0.0062(12)
C11 0.0303(15) 0.0269(14) 0.0349(15) 0.0025(12) 0.0115(12) 0.0082(12)
C12 0.0405(17) 0.0337(16) 0.0304(15) 0.0045(12) 0.0157(13) 0.0119(13)
C13 0.052(2) 0.0326(16) 0.053(2) 0.0088(14) 0.0305(16) 0.0103(14)
C14 0.0409(19) 0.0339(18) 0.087(3) 0.0023(18) 0.0322(19) 0.0019(15)
C15 0.0292(17) 0.0394(19) 0.088(3) 0.0058(18) 0.0115(17) 0.0088(14)
C16 0.0332(17) 0.0285(16) 0.063(2) 0.0095(15) 0.0096(15) 0.0091(13)
C17 0.0284(15) 0.0329(15) 0.0273(14) 0.0042(12) 0.0006(12) 0.0033(12)
C18 0.0335(16) 0.0369(17) 0.0434(18) 0.0030(14) 0.0065(14) 0.0040(13)
C19 0.0463(19) 0.0339(18) 0.054(2) -0.0048(15) 0.0082(16) 0.0064(15)
C20 0.054(2) 0.0279(17) 0.059(2) 0.0050(16) 0.0014(18) -0.0032(16)
C21 0.050(2) 0.0381(19) 0.054(2) 0.0130(16) 0.0118(17) -0.0043(16)
C22 0.0351(16) 0.0422(18) 0.0358(16) 0.0084(14) 0.0076(13) 0.0047(14)
C23 0.0258(14) 0.0298(14) 0.0239(13) 0.0085(11) 0.0096(11) 0.0074(11)
C24 0.0244(14) 0.0348(15) 0.0326(15) 0.0052(12) 0.0095(12) 0.0063(12)
C25 0.0271(15) 0.0402(17) 0.0328(16) 0.0021(13) 0.0021(12) 0.0089(13)
C26 0.0440(17) 0.0380(16) 0.0269(15) 0.0084(12) 0.0115(13) 0.0186(14)
C27 0.0426(17) 0.0302(15) 0.0309(15) 0.0104(12) 0.0181(13) 0.0094(13)
C28 0.0279(14) 0.0318(15) 0.0283(14) 0.0075(11) 0.0126(12) 0.0067(12)
C29 0.0259(15) 0.0478(19) 0.0504(19) 0.0104(15) 0.0121(14) -0.0019(13)
C30 0.062(2) 0.057(2) 0.0339(17) 0.0168(16) 0.0097(16) 0.0261(18)
C31 0.0280(15) 0.0436(18) 0.0439(17) 0.0207(14) 0.0145(13) 0.0008(13)
C32 0.0280(14) 0.0317(15) 0.0377(16) 0.0095(12) 0.0179(12) -0.0007(12)
C33 0.059(2) 0.045(2) 0.0397(19) 0.0100(16) 0.0162(17) -0.0099(17)
C34 0.0402(17) 0.0324(16) 0.058(2) 0.0163(15) 0.0262(16) 0.0008(14)
C35 0.0283(15) 0.0491(19) 0.0433(18) 0.0167(15) 0.0168(14) 0.0048(14)
C36 0.0325(15) 0.0202(13) 0.0391(16) 0.0083(11) 0.0172(13) 0.0093(11)
C37 0.050(2) 0.0359(18) 0.052(2) 0.0143(15) 0.0185(16) -0.0003(15)
C38 0.0394(18) 0.0370(17) 0.0505(19) 0.0129(15) 0.0139(15) 0.0096(14)
C39 0.053(2) 0.0448(19) 0.049(2) 0.0067(16) 0.0187(17) 0.0136(17)
C40 0.0248(14) 0.0293(14) 0.0233(14) 0.0050(11) 0.0056(11) 0.0069(11)
C43 0.0351(17) 0.0453(19) 0.0372(17) 0.0105(14) 0.0107(14) 0.0028(14)
C44 0.0455(17) 0.0301(15) 0.0235(14) 0.0016(11) 0.0184(13) 0.0109(13)
Al1 0.0204(4) 0.0178(4) 0.0180(4) 0.0033(3) 0.0081(3) 0.0032(3)
F1 0.0483(12) 0.0738(15) 0.0562(13) 0.0111(11) 0.0012(10) -0.0265(11)
F2 0.0857(16) 0.0706(14) 0.0387(11) 0.0203(10) 0.0067(11) 0.0003(12)
F3 0.117(2) 0.0489(12) 0.0523(13) -0.0062(10) 0.0448(13) -0.0092(12)
F4 0.0398(10) 0.0781(14) 0.0711(13) 0.0349(11) 0.0315(10) 0.0277(10)
F5 0.0456(11) 0.0707(13) 0.0545(12) 0.0238(10) 0.0315(9) 0.0022(9)
F6 0.0519(11) 0.0506(11) 0.0466(11) -0.0022(9) 0.0197(9) 0.0070(9)
F7 0.0603(12) 0.0378(10) 0.0817(14) 0.0262(10) 0.0333(11) -0.0040(9)
F8 0.0463(11) 0.0587(12) 0.0511(12) 0.0213(10) 0.0078(9) 0.0132(9)
F9 0.0643(13) 0.0361(10) 0.1017(16) 0.0284(10) 0.0556(12) 0.0206(9)
F10 0.0392(10) 0.0556(12) 0.0787(14) 0.0255(10) 0.0355(10) 0.0168(9)
F11 0.0541(12) 0.0455(11) 0.0456(11) -0.0021(9) 0.0151(9) -0.0129(9)
F12 0.0445(11) 0.0581(12) 0.0760(14) 0.0337(11) 0.0074(10) 0.0198(10)
F13 0.0784(15) 0.0450(12) 0.0762(15) -0.0100(10) 0.0307(12) 0.0280(11)
F14 0.0715(14) 0.0823(15) 0.0406(11) 0.0198(10) 0.0247(10) 0.0129(12)
F15 0.0519(12) 0.0536(12) 0.0510(12) -0.0055(9) 0.0054(9) -0.0006(10)
F16 0.0811(15) 0.0356(11) 0.1104(18) 0.0418(12) 0.0400(14) 0.0151(10)
F17 0.0757(15) 0.0793(15) 0.0368(11) 0.0068(10) 0.0211(10) -0.0150(12)
F18 0.0415(11) 0.0482(11) 0.0747(14) 0.0196(10) 0.0277(10) -0.0062(9)
F25 0.0249(10) 0.0850(16) 0.124(2) 0.0541(15) 0.0100(12) -0.0016(10)
F26 0.123(2) 0.0618(14) 0.0562(13) 0.0120(11) 0.0565(14) -0.0119(13)
F27 0.0720(14) 0.0281(10) 0.0806(15) 0.0007(9) 0.0301(12) 0.0017(9)
N1 0.0411(14) 0.0345(13) 0.0326(13) 0.0132(10) 0.0225(11) 0.0114(11)
O1 0.0298(10) 0.0372(11) 0.0359(11) 0.0088(9) 0.0119(9) 0.0100(9)
O2 0.0369(11) 0.0230(10) 0.0820(16) 0.0219(10) 0.0373(11) 0.0135(9)
O3 0.0366(11) 0.0262(10) 0.0743(15) 0.0185(10) 0.0366(11) 0.0073(9)
Sb1 0.02606(10) 0.03136(10) 0.02640(10) 0.01075(7) 0.01312(7) 0.00663(7)
C41 0.030(5) 0.052(5) 0.030(5) 0.002(4) 0.003(4) 0.005(4)
C42 0.033(5) 0.039(4) 0.032(4) 0.003(4) -0.007(4) 0.014(3)
C45 0.043(3) 0.033(3) 0.027(3) 0.005(2) 0.019(3) 0.010(2)
C46 0.100(6) 0.047(4) 0.052(4) 0.023(3) 0.047(4) 0.043(4)
C47 0.112(7) 0.050(4) 0.039(4) -0.005(3) 0.037(4) -0.017(4)
O4 0.030(3) 0.0248(19) 0.014(2) 0.0022(17) 0.006(2) 0.005(2)
O5 0.022(2) 0.025(2) 0.023(2) 0.0033(17) 0.0044(16) 0.0084(16)
F19 0.038(2) 0.073(2) 0.035(2) 0.0031(18) 0.0149(16) 0.0238(18)
F20 0.067(4) 0.053(3) 0.036(3) 0.005(2) 0.031(3) -0.014(3)
F21 0.041(2) 0.054(2) 0.0221(17) -0.0036(16) 0.0032(17) 0.0039(18)
F22 0.0398(19) 0.056(2) 0.034(2) 0.0089(17) -0.0089(17) 0.0186(16)
F23 0.060(3) 0.029(2) 0.058(3) 0.009(2) -0.005(2) 0.014(2)
F24 0.043(2) 0.081(3) 0.060(3) -0.003(2) 0.017(2) 0.033(2)
F28 0.064(5) 0.027(2) 0.045(3) 0.007(2) 0.030(3) 0.002(3)
F29 0.063(4) 0.079(3) 0.057(3) 0.049(2) 0.032(3) 0.033(3)
F30 0.057(5) 0.043(4) 0.042(5) 0.016(3) 0.032(4) 0.016(3)
F31 0.050(2) 0.088(3) 0.053(2) 0.013(2) 0.0239(19) 0.030(2)
F32 0.165(5) 0.105(4) 0.068(3) 0.042(3) 0.079(3) 0.104(4)
F33 0.110(3) 0.051(2) 0.044(2) 0.0272(19) 0.039(2) 0.051(2)
F34 0.082(3) 0.028(3) 0.057(3) -0.004(2) 0.033(3) -0.012(3)
F35 0.066(3) 0.076(3) 0.028(2) -0.0092(19) 0.0025(19) -0.016(2)
F36 0.147(5) 0.056(3) 0.041(2) -0.0229(19) 0.059(3) -0.024(3)
C41' 0.038(9) 0.056(7) 0.029(7) 0.011(5) 0.010(6) -0.001(6)
C42' 0.034(6) 0.056(7) 0.048(7) 0.011(6) -0.001(6) 0.013(5)
C45' 0.046(5) 0.114(9) 0.027(4) 0.023(5) 0.011(4) 0.024(6)
C46' 0.042(4) 0.042(4) 0.045(4) 0.009(3) 0.013(3) 0.012(3)
C47' 0.068(6) 0.043(5) 0.064(6) 0.001(5) 0.040(5) 0.017(5)
O5' 0.020(3) 0.032(4) 0.024(3) 0.007(3) 0.005(2) 0.003(2)
O4' 0.037(4) 0.027(3) 0.022(4) 0.004(3) 0.012(3) 0.012(4)
F19' 0.082(6) 0.073(4) 0.046(4) -0.003(3) 0.040(4) 0.012(4)
F21' 0.055(4) 0.101(5) 0.026(3) 0.008(3) -0.011(3) -0.014(3)
F20' 0.089(9) 0.121(9) 0.087(7) 0.072(7) 0.017(5) -0.017(6)
F22' 0.073(5) 0.031(3) 0.096(6) 0.006(4) 0.016(4) 0.013(4)
F23' 0.067(4) 0.086(4) 0.067(4) 0.000(3) 0.031(3) 0.041(3)
F24' 0.052(4) 0.074(5) 0.083(6) 0.037(4) -0.001(4) 0.033(3)
F28' 0.032(2) 0.104(5) 0.058(3) 0.023(3) 0.028(2) 0.019(3)
F29' 0.042(3) 0.146(6) 0.024(3) 0.004(3) 0.008(2) 0.011(3)
F30' 0.064(5) 0.113(6) 0.062(5) 0.062(4) 0.033(3) 0.045(4)
F31' 0.045(3) 0.097(4) 0.059(4) 0.015(3) 0.020(3) 0.028(3)
F32' 0.067(8) 0.044(6) 0.055(5) -0.003(4) 0.013(4) 0.000(4)
F33' 0.110(12) 0.088(11) 0.092(11) -0.002(8) 0.086(9) 0.014(8)
F34' 0.088(4) 0.045(3) 0.088(5) -0.018(3) 0.060(4) 0.013(3)
F35' 0.119(5) 0.033(3) 0.073(5) 0.012(3) 0.033(4) 0.030(3)
F36' 0.313(18) 0.057(7) 0.228(14) -0.054(7) 0.242(14) -0.065(8)

loop_
_atom_type_symbol
_atom_type_description
_atom_type_scat_dispersion_real
_atom_type_scat_dispersion_imag
_atom_type_scat_source
C C 0.0033 0.0016 'International Tables Vol C Tables 4.2.6.8 and 6.1.1.4'
H H 0.0000 0.0000 'International Tables Vol C Tables 4.2.6.8 and 6.1.1.4'
Al Al 0.0645 0.0514 'International Tables Vol C Tables 4.2.6.8 and 6.1.1.4'
F F 0.0171 0.0103 'International Tables Vol C Tables 4.2.6.8 and 6.1.1.4'
N N 0.0061 0.0033 'International Tables Vol C Tables 4.2.6.8 and 6.1.1.4'
O O 0.0106 0.0060 'International Tables Vol C Tables 4.2.6.8 and 6.1.1.4'
Sb Sb -0.5866 1.5461 'International Tables Vol C Tables 4.2.6.8 and 6.1.1.4'

loop_
_geom_angle_atom_site_label_1
_geom_angle_atom_site_label_2
_geom_angle_atom_site_label_3
_geom_angle
_geom_angle_site_symmetry_1
_geom_angle_site_symmetry_3
_geom_angle_publ_flag
C6 C10 C2 120.5(3) . . ?
C6 C10 Sb1 114.8(2) . . ?
C2 C10 Sb1 124.4(2) . . ?
C3 C2 C10 119.0(3) . . ?
C4 C3 C2 120.2(4) . . ?
C5 C4 C3 121.0(3) . . ?
C4 C5 C6 119.9(4) . . ?
C10 C6 C5 119.3(3) . . ?
C10 C6 C7 118.4(3) . . ?
C5 C6 C7 122.4(3) . . ?
N1 C7 C6 109.7(2) . . ?
O1 C1 C17 118.7(3) . . ?
O1 C1 C11 120.3(3) . . ?
C17 C1 C11 121.0(2) . . ?
C16 C11 C12 119.3(3) . . ?
C16 C11 C1 121.6(3) . . ?
C12 C11 C1 119.0(2) . . ?
C13 C12 C11 120.5(3) . . ?
C14 C13 C12 119.5(3) . . ?
C15 C14 C13 120.6(3) . . ?
C14 C15 C16 120.5(3) . . ?
C15 C16 C11 119.6(3) . . ?
C18 C17 C22 119.6(3) . . ?
C18 C17 C1 121.5(3) . . ?
C22 C17 C1 118.9(3) . . ?
C17 C18 C19 119.4(3) . . ?
C20 C19 C18 120.3(3) . . ?
C19 C20 C21 120.3(3) . . ?
C22 C21 C20 120.1(3) . . ?
C21 C22 C17 120.3(3) . . ?
C28 C23 C24 119.0(2) . . ?
C28 C23 Sb1 126.53(19) . . ?
C24 C23 Sb1 114.22(19) . . ?
C25 C24 C23 119.1(3) . . ?
C25 C24 C29 117.8(2) . . ?
C23 C24 C29 123.1(2) . . ?
C26 C25 C24 122.4(3) . . ?
C25 C26 C27 117.7(3) . . ?
C25 C26 C30 121.4(3) . . ?
C27 C26 C30 120.8(3) . . ?
C26 C27 C28 122.7(3) . . ?
C27 C28 C23 119.0(2) . . ?
C27 C28 C31 116.8(2) . . ?
C23 C28 C31 124.2(2) . . ?
O3 C32 C35 107.2(2) . . ?
O3 C32 C34 111.0(2) . . ?
C35 C32 C34 109.6(2) . . ?
O3 C32 C33 110.8(2) . . ?
C35 C32 C33 108.7(2) . . ?
C34 C32 C33 109.5(3) . . ?
F2 C33 F3 108.2(3) . . ?
F2 C33 F1 107.9(3) . . ?
F3 C33 F1 107.5(3) . . ?
F2 C33 C32 111.0(3) . . ?
F3 C33 C32 110.3(3) . . ?
F1 C33 C32 111.8(3) . . ?
F9 C34 F8 107.2(3) . . ?
F9 C34 F7 107.4(3) . . ?
F8 C34 F7 107.7(2) . . ?
F9 C34 C32 110.7(2) . . ?
F8 C34 C32 110.8(3) . . ?
F7 C34 C32 112.8(3) . . ?
F6 C35 F4 107.6(3) . . ?
F6 C35 F5 107.0(2) . . ?
F4 C35 F5 106.8(2) . . ?
F6 C35 C32 111.6(2) . . ?
F4 C35 C32 111.6(2) . . ?
F5 C35 C32 112.1(3) . . ?
O2 C36 C39 108.9(2) . . ?
O2 C36 C38 112.1(2) . . ?
C39 C36 C38 109.7(2) . . ?
O2 C36 C37 108.0(2) . . ?
C39 C36 C37 110.1(2) . . ?
C38 C36 C37 108.0(2) . . ?
F18 C37 F17 108.5(3) . . ?
F18 C37 F16 107.0(3) . . ?
F17 C37 F16 109.0(3) . . ?
F18 C37 C36 110.5(3) . . ?
F17 C37 C36 110.9(2) . . ?
F16 C37 C36 110.9(3) . . ?
F11 C38 F12 107.3(3) . . ?
F11 C38 F10 108.2(2) . . ?
F12 C38 F10 108.1(3) . . ?
F11 C38 C36 110.8(3) . . ?
F12 C38 C36 111.6(2) . . ?
F10 C38 C36 110.7(3) . . ?
F14 C39 F13 106.1(3) . . ?
F14 C39 F15 109.0(3) . . ?
F13 C39 F15 108.1(3) . . ?
F14 C39 C36 111.2(3) . . ?
F13 C39 C36 112.2(3) . . ?
F15 C39 C36 110.1(3) . . ?
O5' C40 C42' 107.5(5) . . ?
O5 C40 C43 109.6(3) . . ?
O5' C40 C43 112.3(3) . . ?
C42' C40 C43 112.6(5) . . ?
O5 C40 C41 113.6(4) . . ?
C43 C40 C41 109.3(5) . . ?
O5' C40 C41' 104.2(5) . . ?
C42' C40 C41' 110.6(7) . . ?
C43 C40 C41' 109.3(6) . . ?
O5 C40 C42 108.5(4) . . ?
C43 C40 C42 107.6(3) . . ?
C41 C40 C42 108.0(5) . . ?
F26 C43 F27 105.7(3) . . ?
F26 C43 F25 108.9(3) . . ?
F27 C43 F25 105.9(3) . . ?
F26 C43 C40 111.6(2) . . ?
F27 C43 C40 111.2(2) . . ?
F25 C43 C40 113.1(2) . . ?
O4' C44 C47' 109.7(5) . . ?
O4 C44 C45 112.5(4) . . ?
O4 C44 C47 106.4(4) . . ?
C45 C44 C47 111.7(3) . . ?
O4' C44 C46' 107.7(5) . . ?
C47' C44 C46' 109.4(5) . . ?
O4' C44 C45' 112.1(5) . . ?
C47' C44 C45' 110.9(6) . . ?
C46' C44 C45' 106.9(5) . . ?
O4 C44 C46 109.6(3) . . ?
C45 C44 C46 107.6(4) . . ?
C47 C44 C46 109.0(4) . . ?
O5' Al1 O4' 109.1(3) . . ?
O5' Al1 O2 106.3(3) . . ?
O4' Al1 O2 112.9(3) . . ?
O2 Al1 O4 108.8(2) . . ?
O5' Al1 O3 101.8(2) . . ?
O4' Al1 O3 117.9(3) . . ?
O2 Al1 O3 107.85(10) . . ?
O4 Al1 O3 102.45(19) . . ?
O2 Al1 O5 111.97(18) . . ?
O4 Al1 O5 107.5(2) . . ?
O3 Al1 O5 117.56(18) . . ?
C8 N1 C9 109.3(2) . . ?
C8 N1 C7 110.8(2) . . ?
C9 N1 C7 109.9(2) . . ?
C8 N1 Sb1 114.70(18) . . ?
C9 N1 Sb1 106.83(17) . . ?
C7 N1 Sb1 105.15(17) . . ?
C1 O1 Sb1 126.67(17) . . ?
C36 O2 Al1 148.18(18) . . ?
C32 O3 Al1 147.96(19) . . ?
C10 Sb1 C23 106.04(10) . . ?
C10 Sb1 N1 77.09(10) . . ?
C23 Sb1 N1 93.37(9) . . ?
C10 Sb1 O1 83.14(9) . . ?
C23 Sb1 O1 81.80(8) . . ?
N1 Sb1 O1 157.51(7) . . ?
F19 C41 F21 109.6(8) . . ?
F19 C41 F20 109.2(9) . . ?
F21 C41 F20 106.1(8) . . ?
F19 C41 C40 109.5(7) . . ?
F21 C41 C40 113.6(8) . . ?
F20 C41 C40 108.8(8) . . ?
F23 C42 F22 108.5(6) . . ?
F23 C42 F24 107.0(6) . . ?
F22 C42 F24 106.7(6) . . ?
F23 C42 C40 110.9(6) . . ?
F22 C42 C40 113.3(5) . . ?
F24 C42 C40 110.3(6) . . ?
F28 C45 F29 107.5(6) . . ?
F28 C45 F30 107.9(7) . . ?
F29 C45 F30 105.2(5) . . ?
F28 C45 C44 112.2(6) . . ?
F29 C45 C44 110.1(4) . . ?
F30 C45 C44 113.6(5) . . ?
F32 C46 F31 111.4(6) . . ?
F32 C46 F33 106.9(5) . . ?
F31 C46 F33 110.1(6) . . ?
F32 C46 C44 110.3(5) . . ?
F31 C46 C44 109.0(4) . . ?
F33 C46 C44 109.0(5) . . ?
F35 C47 F36 106.8(6) . . ?
F35 C47 F34 108.9(6) . . ?
F36 C47 F34 108.6(6) . . ?
F35 C47 C44 110.7(5) . . ?
F36 C47 C44 111.9(5) . . ?
F34 C47 C44 109.8(5) . . ?
C44 O4 Al1 147.9(4) . . ?
C40 O5 Al1 149.1(3) . . ?
F19' C41' F20' 109.7(12) . . ?
F19' C41' F21' 108.7(11) . . ?
F20' C41' F21' 108.4(11) . . ?
F19' C41' C40 112.9(9) . . ?
F20' C41' C40 107.7(12) . . ?
F21' C41' C40 109.4(9) . . ?
F22' C42' F23' 107.1(9) . . ?
F22' C42' F24' 107.8(9) . . ?
F23' C42' F24' 107.6(8) . . ?
F22' C42' C40 114.5(8) . . ?
F23' C42' C40 110.0(7) . . ?
F24' C42' C40 109.5(8) . . ?
F29' C45' F28' 108.8(7) . . ?
F29' C45' F30' 106.6(7) . . ?
F28' C45' F30' 105.7(8) . . ?
F29' C45' C44 114.2(7) . . ?
F28' C45' C44 111.1(6) . . ?
F30' C45' C44 110.0(7) . . ?
F33' C46' F32' 110.9(12) . . ?
F33' C46' F31' 103.4(9) . . ?
F32' C46' F31' 108.3(9) . . ?
F33' C46' C44 112.7(10) . . ?
F32' C46' C44 111.0(10) . . ?
F31' C46' C44 110.3(6) . . ?
F35' C47' F34' 109.5(8) . . ?
F35' C47' F36' 110.8(9) . . ?
F34' C47' F36' 105.6(8) . . ?
F35' C47' C44 113.7(7) . . ?
F34' C47' C44 111.9(7) . . ?
F36' C47' C44 105.0(8) . . ?
C40 O5' Al1 148.6(5) . . ?
C44 O4' Al1 153.9(5) . . ?

loop_
_geom_bond_atom_site_label_1
_geom_bond_atom_site_label_2
_geom_bond_distance
_geom_bond_site_symmetry_2
_geom_bond_publ_flag
C10 C6 1.389(4) . ?
C10 C2 1.392(4) . ?
C10 Sb1 2.129(3) . ?
C2 C3 1.391(5) . ?
C3 C4 1.373(6) . ?
C4 C5 1.369(6) . ?
C5 C6 1.395(4) . ?
C6 C7 1.495(5) . ?
C7 N1 1.489(4) . ?
C8 N1 1.473(4) . ?
C9 N1 1.484(3) . ?
C1 O1 1.239(3) . ?
C1 C17 1.479(4) . ?
C1 C11 1.481(4) . ?
C11 C16 1.389(4) . ?
C11 C12 1.395(4) . ?
C12 C13 1.380(4) . ?
C13 C14 1.375(5) . ?
C14 C15 1.373(5) . ?
C15 C16 1.383(5) . ?
C17 C18 1.388(4) . ?
C17 C22 1.391(4) . ?
C18 C19 1.391(4) . ?
C19 C20 1.370(5) . ?
C20 C21 1.375(5) . ?
C21 C22 1.373(4) . ?
C23 C28 1.403(4) . ?
C23 C24 1.419(4) . ?
C23 Sb1 2.164(2) . ?
C24 C25 1.394(4) . ?
C24 C29 1.516(4) . ?
C25 C26 1.376(4) . ?
C26 C27 1.380(4) . ?
C26 C30 1.508(4) . ?
C27 C28 1.395(4) . ?
C28 C31 1.504(4) . ?
C32 O3 1.345(3) . ?
C32 C35 1.547(4) . ?
C32 C34 1.548(4) . ?
C32 C33 1.551(4) . ?
C33 F2 1.316(4) . ?
C33 F3 1.331(4) . ?
C33 F1 1.334(4) . ?
C34 F9 1.323(4) . ?
C34 F8 1.327(4) . ?
C34 F7 1.328(3) . ?
C35 F6 1.317(3) . ?
C35 F4 1.328(3) . ?
C35 F5 1.347(3) . ?
C36 O2 1.345(3) . ?
C36 C39 1.530(4) . ?
C36 C38 1.545(4) . ?
C36 C37 1.559(4) . ?
C37 F18 1.321(4) . ?
C37 F17 1.325(4) . ?
C37 F16 1.341(4) . ?
C38 F11 1.319(4) . ?
C38 F12 1.340(3) . ?
C38 F10 1.346(4) . ?
C39 F14 1.327(4) . ?
C39 F13 1.346(4) . ?
C39 F15 1.364(4) . ?
C40 O5 1.309(5) . ?
C40 O5' 1.409(7) . ?
C40 C42' 1.536(11) . ?
C40 C43 1.546(4) . ?
C40 C41 1.558(11) . ?
C40 C41' 1.564(13) . ?
C40 C42 1.570(8) . ?
C43 F26 1.301(4) . ?
C43 F27 1.320(4) . ?
C43 F25 1.322(3) . ?
C44 O4' 1.328(8) . ?
C44 O4 1.362(6) . ?
C44 C47' 1.520(8) . ?
C44 C45 1.523(5) . ?
C44 C47 1.532(7) . ?
C44 C46' 1.568(8) . ?
C44 C45' 1.573(8) . ?
C44 C46 1.628(7) . ?
Al1 O5' 1.666(7) . ?
Al1 O4' 1.706(8) . ?
Al1 O2 1.7112(19) . ?
Al1 O4 1.714(6) . ?
Al1 O3 1.7186(19) . ?
Al1 O5 1.761(5) . ?
N1 Sb1 2.312(2) . ?
O1 Sb1 2.4650(19) . ?
C41 F19 1.298(10) . ?
C41 F21 1.330(10) . ?
C41 F20 1.358(11) . ?
C42 F23 1.297(9) . ?
C42 F22 1.340(8) . ?
C42 F24 1.349(9) . ?
C45 F28 1.304(9) . ?
C45 F29 1.320(8) . ?
C45 F30 1.347(9) . ?
C46 F32 1.312(6) . ?
C46 F31 1.330(7) . ?
C46 F33 1.338(7) . ?
C47 F35 1.304(9) . ?
C47 F36 1.343(7) . ?
C47 F34 1.362(9) . ?
C41' F19' 1.306(13) . ?
C41' F20' 1.332(15) . ?
C41' F21' 1.333(13) . ?
C42' F22' 1.304(12) . ?
C42' F23' 1.331(11) . ?
C42' F24' 1.343(9) . ?
C45' F29' 1.301(9) . ?
C45' F28' 1.312(9) . ?
C45' F30' 1.368(12) . ?
C46' F33' 1.289(12) . ?
C46' F32' 1.294(13) . ?
C46' F31' 1.341(9) . ?
C47' F35' 1.226(10) . ?
C47' F34' 1.337(9) . ?
C47' F36' 1.420(12) . ?

loop_
_geom_hbond_atom_site_label_D
_geom_hbond_atom_site_label_H
_geom_hbond_atom_site_label_A
_geom_hbond_distance_DH
_geom_hbond_distance_HA
_geom_hbond_distance_DA
_geom_hbond_angle_DHA
_geom_hbond_site_symmetry_A
_geom_hbond_publ_flag
C8 H8A F5 0.98 2.58 3.215(4) 122.5 2_666 yes
C8 H8A F6 0.98 2.61 3.505(4) 152.5 2_666 yes
C8 H8A F5 0.98 2.58 3.215(4) 122.5 2_666 yes
C8 H8A F6 0.98 2.61 3.505(4) 152.5 2_666 yes

loop_
_geom_torsion_atom_site_label_1
_geom_torsion_atom_site_label_2
_geom_torsion_atom_site_label_3
_geom_torsion_atom_site_label_4
_geom_torsion
_geom_torsion_site_symmetry_1
_geom_torsion_site_symmetry_2
_geom_torsion_site_symmetry_3
_geom_torsion_site_symmetry_4
_geom_torsion_publ_flag
C6 C10 C2 C3 0.3(4) . . . . ?
Sb1 C10 C2 C3 173.6(2) . . . . ?
C10 C2 C3 C4 0.0(5) . . . . ?
C2 C3 C4 C5 -0.5(5) . . . . ?
C3 C4 C5 C6 0.6(5) . . . . ?
C2 C10 C6 C5 -0.1(4) . . . . ?
Sb1 C10 C6 C5 -174.0(2) . . . . ?
C2 C10 C6 C7 -179.4(3) . . . . ?
Sb1 C10 C6 C7 6.7(3) . . . . ?
C4 C5 C6 C10 -0.3(5) . . . . ?
C4 C5 C6 C7 178.9(3) . . . . ?
C10 C6 C7 N1 -34.2(3) . . . . ?
C5 C6 C7 N1 146.5(3) . . . . ?
O1 C1 C11 C16 -137.8(3) . . . . ?
C17 C1 C11 C16 41.8(4) . . . . ?
O1 C1 C11 C12 38.7(4) . . . . ?
C17 C1 C11 C12 -141.7(3) . . . . ?
C16 C11 C12 C13 0.2(4) . . . . ?
C1 C11 C12 C13 -176.3(3) . . . . ?
C11 C12 C13 C14 1.4(5) . . . . ?
C12 C13 C14 C15 -1.7(5) . . . . ?
C13 C14 C15 C16 0.3(6) . . . . ?
C14 C15 C16 C11 1.3(5) . . . . ?
C12 C11 C16 C15 -1.5(5) . . . . ?
C1 C11 C16 C15 174.9(3) . . . . ?
O1 C1 C17 C18 -153.5(3) . . . . ?
C11 C1 C17 C18 26.9(4) . . . . ?
O1 C1 C17 C22 24.6(4) . . . . ?
C11 C1 C17 C22 -155.0(3) . . . . ?
C22 C17 C18 C19 0.1(4) . . . . ?
C1 C17 C18 C19 178.1(3) . . . . ?
C17 C18 C19 C20 0.3(5) . . . . ?
C18 C19 C20 C21 0.1(5) . . . . ?
C19 C20 C21 C22 -0.9(5) . . . . ?
C20 C21 C22 C17 1.3(5) . . . . ?
C18 C17 C22 C21 -0.9(4) . . . . ?
C1 C17 C22 C21 -178.9(3) . . . . ?
C28 C23 C24 C25 2.0(4) . . . . ?
Sb1 C23 C24 C25 176.1(2) . . . . ?
C28 C23 C24 C29 -177.3(3) . . . . ?
Sb1 C23 C24 C29 -3.2(4) . . . . ?
C23 C24 C25 C26 -0.8(4) . . . . ?
C29 C24 C25 C26 178.5(3) . . . . ?
C24 C25 C26 C27 -0.4(4) . . . . ?
C24 C25 C26 C30 -179.8(3) . . . . ?
C25 C26 C27 C28 0.4(4) . . . . ?
C30 C26 C27 C28 179.8(3) . . . . ?
C26 C27 C28 C23 0.8(4) . . . . ?
C26 C27 C28 C31 -179.4(3) . . . . ?
C24 C23 C28 C27 -2.0(4) . . . . ?
Sb1 C23 C28 C27 -175.3(2) . . . . ?
C24 C23 C28 C31 178.2(3) . . . . ?
Sb1 C23 C28 C31 4.9(4) . . . . ?
O3 C32 C33 F2 42.1(4) . . . . ?
C35 C32 C33 F2 -75.4(3) . . . . ?
C34 C32 C33 F2 164.9(3) . . . . ?
O3 C32 C33 F3 -77.8(3) . . . . ?
C35 C32 C33 F3 164.6(2) . . . . ?
C34 C32 C33 F3 44.9(3) . . . . ?
O3 C32 C33 F1 162.6(3) . . . . ?
C35 C32 C33 F1 45.1(4) . . . . ?
C34 C32 C33 F1 -74.6(4) . . . . ?
O3 C32 C34 F9 44.6(3) . . . . ?
C35 C32 C34 F9 162.8(2) . . . . ?
C33 C32 C34 F9 -78.0(3) . . . . ?
O3 C32 C34 F8 -74.2(3) . . . . ?
C35 C32 C34 F8 44.0(3) . . . . ?
C33 C32 C34 F8 163.2(2) . . . . ?
O3 C32 C34 F7 165.0(3) . . . . ?
C35 C32 C34 F7 -76.8(3) . . . . ?
C33 C32 C34 F7 42.4(3) . . . . ?
O3 C32 C35 F6 45.1(3) . . . . ?
C34 C32 C35 F6 -75.5(3) . . . . ?
C33 C32 C35 F6 164.8(2) . . . . ?
O3 C32 C35 F4 -75.3(3) . . . . ?
C34 C32 C35 F4 164.1(2) . . . . ?
C33 C32 C35 F4 44.5(3) . . . . ?
O3 C32 C35 F5 165.0(2) . . . . ?
C34 C32 C35 F5 44.5(3) . . . . ?
C33 C32 C35 F5 -75.2(3) . . . . ?
O2 C36 C37 F18 41.3(3) . . . . ?
C39 C36 C37 F18 -77.5(3) . . . . ?
C38 C36 C37 F18 162.7(2) . . . . ?
O2 C36 C37 F17 -79.1(3) . . . . ?
C39 C36 C37 F17 162.1(3) . . . . ?
C38 C36 C37 F17 42.3(3) . . . . ?
O2 C36 C37 F16 159.7(3) . . . . ?
C39 C36 C37 F16 40.9(3) . . . . ?
C38 C36 C37 F16 -78.9(3) . . . . ?
O2 C36 C38 F11 38.7(3) . . . . ?
C39 C36 C38 F11 159.7(2) . . . . ?
C37 C36 C38 F11 -80.2(3) . . . . ?
O2 C36 C38 F12 158.1(3) . . . . ?
C39 C36 C38 F12 -80.8(3) . . . . ?
C37 C36 C38 F12 39.3(3) . . . . ?
O2 C36 C38 F10 -81.4(3) . . . . ?
C39 C36 C38 F10 39.7(3) . . . . ?
C37 C36 C38 F10 159.7(2) . . . . ?
O2 C36 C39 F14 45.8(3) . . . . ?
C38 C36 C39 F14 -77.2(3) . . . . ?
C37 C36 C39 F14 164.0(3) . . . . ?
O2 C36 C39 F13 164.5(3) . . . . ?
C38 C36 C39 F13 41.5(4) . . . . ?
C37 C36 C39 F13 -77.3(3) . . . . ?
O2 C36 C39 F15 -75.1(3) . . . . ?
C38 C36 C39 F15 161.9(2) . . . . ?
C37 C36 C39 F15 43.2(3) . . . . ?
O5 C40 C43 F26 28.4(4) . . . . ?
O5' C40 C43 F26 57.9(4) . . . . ?
C42' C40 C43 F26 -63.7(5) . . . . ?
C41 C40 C43 F26 153.5(4) . . . . ?
C41' C40 C43 F26 173.0(5) . . . . ?
C42 C40 C43 F26 -89.4(4) . . . . ?
O5 C40 C43 F27 -89.4(3) . . . . ?
O5' C40 C43 F27 -59.9(4) . . . . ?
C42' C40 C43 F27 178.5(5) . . . . ?
C41 C40 C43 F27 35.8(5) . . . . ?
C41' C40 C43 F27 55.2(6) . . . . ?
C42 C40 C43 F27 152.8(4) . . . . ?
O5 C40 C43 F25 151.6(3) . . . . ?
O5' C40 C43 F25 -179.0(4) . . . . ?
C42' C40 C43 F25 59.4(5) . . . . ?
C41 C40 C43 F25 -83.3(5) . . . . ?
C41' C40 C43 F25 -63.8(6) . . . . ?
C42 C40 C43 F25 33.7(5) . . . . ?
C6 C7 N1 C8 165.2(2) . . . . ?
C6 C7 N1 C9 -73.9(3) . . . . ?
C6 C7 N1 Sb1 40.7(2) . . . . ?
C17 C1 O1 Sb1 -148.71(18) . . . . ?
C11 C1 O1 Sb1 30.9(3) . . . . ?
C39 C36 O2 Al1 -91.2(4) . . . . ?
C38 C36 O2 Al1 30.3(5) . . . . ?
C37 C36 O2 Al1 149.2(3) . . . . ?
O5' Al1 O2 C36 115.2(4) . . . . ?
O4' Al1 O2 C36 -125.3(4) . . . . ?
O4 Al1 O2 C36 -103.8(4) . . . . ?
O3 Al1 O2 C36 6.6(4) . . . . ?
O5 Al1 O2 C36 137.5(4) . . . . ?
C35 C32 O3 Al1 -150.8(3) . . . . ?
C34 C32 O3 Al1 -31.2(5) . . . . ?
C33 C32 O3 Al1 90.7(4) . . . . ?
O5' Al1 O3 C32 75.9(5) . . . . ?
O4' Al1 O3 C32 -43.3(5) . . . . ?
O2 Al1 O3 C32 -172.5(4) . . . . ?
O4 Al1 O3 C32 -57.8(4) . . . . ?
O5 Al1 O3 C32 59.8(4) . . . . ?
O5 C40 C41 F19 41.6(9) . . . . ?
C43 C40 C41 F19 -81.1(7) . . . . ?
C42 C40 C41 F19 162.1(7) . . . . ?
O5 C40 C41 F21 164.5(6) . . . . ?
C43 C40 C41 F21 41.7(8) . . . . ?
C42 C40 C41 F21 -75.1(8) . . . . ?
O5 C40 C41 F20 -77.7(8) . . . . ?
C43 C40 C41 F20 159.6(6) . . . . ?
C42 C40 C41 F20 42.8(8) . . . . ?
O5 C40 C42 F23 42.9(7) . . . . ?
C43 C40 C42 F23 161.5(5) . . . . ?
C41 C40 C42 F23 -80.7(7) . . . . ?
O5 C40 C42 F22 165.1(5) . . . . ?
C43 C40 C42 F22 -76.4(6) . . . . ?
C41 C40 C42 F22 41.5(7) . . . . ?
O5 C40 C42 F24 -75.4(6) . . . . ?
C43 C40 C42 F24 43.1(6) . . . . ?
C41 C40 C42 F24 161.0(6) . . . . ?
O4 C44 C45 F28 -47.8(7) . . . . ?
C47 C44 C45 F28 -167.4(7) . . . . ?
C46 C44 C45 F28 73.1(7) . . . . ?
O4 C44 C45 F29 71.8(5) . . . . ?
C47 C44 C45 F29 -47.8(6) . . . . ?
C46 C44 C45 F29 -167.3(4) . . . . ?
O4 C44 C45 F30 -170.6(5) . . . . ?
C47 C44 C45 F30 69.8(7) . . . . ?
C46 C44 C45 F30 -49.7(6) . . . . ?
O4 C44 C46 F32 -156.9(5) . . . . ?
C45 C44 C46 F32 80.4(6) . . . . ?
C47 C44 C46 F32 -40.8(6) . . . . ?
O4 C44 C46 F31 80.5(5) . . . . ?
C45 C44 C46 F31 -42.2(5) . . . . ?
C47 C44 C46 F31 -163.5(4) . . . . ?
O4 C44 C46 F33 -39.7(6) . . . . ?
C45 C44 C46 F33 -162.4(4) . . . . ?
C47 C44 C46 F33 76.3(5) . . . . ?
O4 C44 C47 F35 -46.7(6) . . . . ?
C45 C44 C47 F35 76.5(5) . . . . ?
C46 C44 C47 F35 -164.8(4) . . . . ?
O4 C44 C47 F36 -165.7(6) . . . . ?
C45 C44 C47 F36 -42.6(8) . . . . ?
C46 C44 C47 F36 76.1(7) . . . . ?
O4 C44 C47 F34 73.5(7) . . . . ?
C45 C44 C47 F34 -163.3(5) . . . . ?
C46 C44 C47 F34 -44.6(7) . . . . ?
C45 C44 O4 Al1 61.9(8) . . . . ?
C47 C44 O4 Al1 -175.5(7) . . . . ?
C46 C44 O4 Al1 -57.8(9) . . . . ?
O2 Al1 O4 C44 -72.3(8) . . . . ?
O3 Al1 O4 C44 173.7(7) . . . . ?
O5 Al1 O4 C44 49.2(8) . . . . ?
C43 C40 O5 Al1 63.2(8) . . . . ?
C41 C40 O5 Al1 -59.3(9) . . . . ?
C42 C40 O5 Al1 -179.5(7) . . . . ?
O2 Al1 O5 C40 -38.7(8) . . . . ?
O4 Al1 O5 C40 -158.1(7) . . . . ?
O3 Al1 O5 C40 87.0(7) . . . . ?
O5' C40 C41' F19' 46.0(11) . . . . ?
C42' C40 C41' F19' 161.3(9) . . . . ?
C43 C40 C41' F19' -74.2(10) . . . . ?
O5' C40 C41' F20' -75.2(11) . . . . ?
C42' C40 C41' F20' 40.1(12) . . . . ?
C43 C40 C41' F20' 164.6(9) . . . . ?
O5' C40 C41' F21' 167.2(8) . . . . ?
C42' C40 C41' F21' -77.5(11) . . . . ?
C43 C40 C41' F21' 47.0(10) . . . . ?
O5' C40 C42' F22' 39.6(10) . . . . ?
C43 C40 C42' F22' 163.9(7) . . . . ?
C41' C40 C42' F22' -73.5(10) . . . . ?
O5' C40 C42' F23' -81.1(8) . . . . ?
C43 C40 C42' F23' 43.2(8) . . . . ?
C41' C40 C42' F23' 165.8(8) . . . . ?
O5' C40 C42' F24' 160.9(7) . . . . ?
C43 C40 C42' F24' -74.9(8) . . . . ?
C41' C40 C42' F24' 47.7(10) . . . . ?
O4' C44 C45' F29' 162.2(7) . . . . ?
C47' C44 C45' F29' 39.2(8) . . . . ?
C46' C44 C45' F29' -80.0(8) . . . . ?
O4' C44 C45' F28' 38.7(9) . . . . ?
C47' C44 C45' F28' -84.3(8) . . . . ?
C46' C44 C45' F28' 156.5(7) . . . . ?
O4' C44 C45' F30' -78.0(7) . . . . ?
C47' C44 C45' F30' 159.0(6) . . . . ?
C46' C44 C45' F30' 39.8(7) . . . . ?
O4' C44 C46' F33' 165.6(9) . . . . ?
C47' C44 C46' F33' -75.2(10) . . . . ?
C45' C44 C46' F33' 44.9(10) . . . . ?
O4' C44 C46' F32' 40.6(10) . . . . ?
C47' C44 C46' F32' 159.8(9) . . . . ?
C45' C44 C46' F32' -80.1(10) . . . . ?
O4' C44 C46' F31' -79.5(7) . . . . ?
C47' C44 C46' F31' 39.7(7) . . . . ?
C45' C44 C46' F31' 159.9(6) . . . . ?
O4' C44 C47' F35' 41.6(8) . . . . ?
C46' C44 C47' F35' -76.3(8) . . . . ?
C45' C44 C47' F35' 166.0(7) . . . . ?
O4' C44 C47' F34' 166.3(6) . . . . ?
C46' C44 C47' F34' 48.4(8) . . . . ?
C45' C44 C47' F34' -69.3(8) . . . . ?
O4' C44 C47' F36' -79.7(9) . . . . ?
C46' C44 C47' F36' 162.4(8) . . . . ?
C45' C44 C47' F36' 44.7(9) . . . . ?
C42' C40 O5' Al1 74.1(11) . . . . ?
C43 C40 O5' Al1 -50.3(10) . . . . ?
C41' C40 O5' Al1 -168.5(10) . . . . ?
O4' Al1 O5' C40 -49.4(11) . . . . ?
O2 Al1 O5' C40 72.6(10) . . . . ?
O3 Al1 O5' C40 -174.6(9) . . . . ?
C47' C44 O4' Al1 147.9(13) . . . . ?
C46' C44 O4' Al1 -93.1(14) . . . . ?
C45' C44 O4' Al1 24.3(16) . . . . ?
O5' Al1 O4' C44 158.4(13) . . . . ?
O2 Al1 O4' C44 40.5(14) . . . . ?
O3 Al1 O4' C44 -86.3(14) . . . . ?
